data_4512621
loop_
_publ_author_name
'Bujak, Maciej'

_publ_section_title
;
 Efficient Diffusion-Controlled Ligand Exchange Crystal Growth of
 Isostructural Inorganic--Organic Halogenidorhodates(III): The Missing
 Hexaiodidorhodate(III) Anion
;
_journal_issue 3
_journal_name_full 'Crystal Growth &amp; Design'
_journal_page_first 1295
_journal_paper_doi 10.1021/cg501694d
_journal_volume 15
_journal_year 2015
_chemical_formula_moiety 'C4 H12 N2 2+, 2(Br -), H2 O'
_chemical_formula_sum 'C4 H14 Br2 N2 O'
_chemical_formula_weight 265.97
_chemical_name_systematic
; 
 Piperazine-1,4-diium dibromide monohydrate 
;
_space_group_IT_number 15
_symmetry_cell_setting monoclinic
_symmetry_space_group_name_Hall '-C 2yc'
_symmetry_space_group_name_H-M 'C 1 2/c 1'
_atom_sites_solution_hydrogens difmap
_atom_sites_solution_primary direct
_atom_sites_solution_secondary difmap
_audit_creation_method SHELXL-97
_cell_angle_alpha 90.00
_cell_angle_beta 108.393(4)
_cell_angle_gamma 90.00
_cell_formula_units_Z 4
_cell_length_a 11.4831(5)
_cell_length_b 5.9049(2)
_cell_length_c 13.9367(6)
_cell_measurement_reflns_used 4576
_cell_measurement_temperature 295(2)
_cell_measurement_theta_max 34.26
_cell_measurement_theta_min 3.07
_cell_volume 896.72(7)
_computing_cell_refinement
; 
CrysAlis Pro ver. 1.171.34.44 (Oxford Diffraction, 2010) 
;
_computing_data_collection
; 
CrysAlis Pro ver. 1.171.34.44 (Oxford Diffraction, 2010) 
;
_computing_data_reduction
; 
CrysAlis Pro ver. 1.171.34.44 (Oxford Diffraction, 2010) 
;
_computing_molecular_graphics 'Mercury (Macrae at al., 2008)'
_computing_publication_material 'SHELXL-97 (Sheldrick, 2008)'
_computing_structure_refinement 'SHELXL-97 (Sheldrick, 2008)'
_computing_structure_solution 'SHELXS-97 (Sheldrick, 2008)'
_diffrn_ambient_temperature 295(2)
_diffrn_detector_area_resol_mean 16.2711
_diffrn_measured_fraction_theta_full 1.000
_diffrn_measured_fraction_theta_max 1.000
_diffrn_measurement_device_type 'Xcalibur, Eos'
_diffrn_measurement_method \w-scan
_diffrn_radiation_monochromator graphite
_diffrn_radiation_source 'fine-focus sealed tube'
_diffrn_radiation_type MoK\a
_diffrn_radiation_wavelength 0.71073
_diffrn_reflns_av_R_equivalents 0.0485
_diffrn_reflns_av_sigmaI/netI 0.0227
_diffrn_reflns_limit_h_max 14
_diffrn_reflns_limit_h_min -14
_diffrn_reflns_limit_k_max 7
_diffrn_reflns_limit_k_min -7
_diffrn_reflns_limit_l_max 17
_diffrn_reflns_limit_l_min -17
_diffrn_reflns_number 8295
_diffrn_reflns_theta_full 26.49
_diffrn_reflns_theta_max 26.49
_diffrn_reflns_theta_min 3.08
_exptl_absorpt_coefficient_mu 8.978
_exptl_absorpt_correction_T_max 0.46
_exptl_absorpt_correction_T_min 0.22
_exptl_absorpt_correction_type analytical
_exptl_absorpt_process_details
; 
CrysAlis Pro ver. 1.171.34.44 (Oxford Diffraction, 2010) 
;
_exptl_crystal_colour 'pale yellow'
_exptl_crystal_density_diffrn 1.970
_exptl_crystal_density_method 'not measured'
_exptl_crystal_description needle
_exptl_crystal_F_000 520
_exptl_crystal_size_max 0.20
_exptl_crystal_size_mid 0.13
_exptl_crystal_size_min 0.09
_refine_diff_density_max 0.420
_refine_diff_density_min -0.289
_refine_diff_density_rms 0.074
_refine_ls_extinction_coef 0.0432(12)
_refine_ls_extinction_expression Fc\^*\^=kFc[1+0.001xFc\^2\^\l\^3\^/sin(2\q)]\^-1/4\^
_refine_ls_extinction_method SHELXL
_refine_ls_goodness_of_fit_ref 1.105
_refine_ls_hydrogen_treatment mixed
_refine_ls_matrix_type full
_refine_ls_number_parameters 46
_refine_ls_number_reflns 927
_refine_ls_number_restraints 3
_refine_ls_restrained_S_all 1.103
_refine_ls_R_factor_all 0.0243
_refine_ls_R_factor_gt 0.0201
_refine_ls_shift/su_max 0.000
_refine_ls_shift/su_mean 0.000
_refine_ls_structure_factor_coef Fsqd
_refine_ls_weighting_details
; 
 calc w=1/[\s\^2\^(Fo\^2\^)+(0.0218P)\^2\^+0.5767P] where
 P=(Fo\^2\^+2Fc\^2\^)/3
;
_refine_ls_weighting_scheme calc
_refine_ls_wR_factor_gt 0.0471
_refine_ls_wR_factor_ref 0.0491
_reflns_number_gt 823
_reflns_number_total 927
_reflns_threshold_expression >2sigma(I)
_cod_data_source_file cg501694d_si_003.cif
_cod_data_source_block PipBr
_cod_depositor_comments
;
The following automatic conversions were performed:
'_atom_site_symetry_multiplicity' tag replaced with
'_atom_site_symmetry_multiplicity'.

Automatic conversion script
Id: cif_correct_tags 1440 2010-10-19 06:21:57Z saulius 

The following automatic conversions were performed:

'_symmetry_cell_setting' value 'Monoclinic' changed to 'monoclinic'
according to
/usr/data/users/saulius/crontab/automatic-downloads/rss-feeds/ACS/lib/dictionaries/cif_core.dic
dictionary named 'cif_core.dic' version 2.4.2 from 2011-04-26.

Automatic conversion script
Id: cif_fix_values 3008 2015-01-20 13:52:24Z robertas 

 Adding full bibliography for 4512619--4512622.cif.
;
_cod_original_sg_symbol_H-M 'C 2/c'
_cod_database_code 4512621

loop_
_symmetry_equiv_pos_as_xyz
'x, y, z'
'-x, y, -z+1/2'
'x+1/2, y+1/2, z'
'-x+1/2, y+1/2, -z+1/2'
'-x, -y, -z'
'x, -y, z-1/2'
'-x+1/2, -y+1/2, -z'
'x+1/2, -y+1/2, z-1/2'

loop_
_atom_site_label
_atom_site_type_symbol
_atom_site_fract_x
_atom_site_fract_y
_atom_site_fract_z
_atom_site_U_iso_or_equiv
_atom_site_adp_type
_atom_site_occupancy
_atom_site_symmetry_multiplicity
_atom_site_calc_flag
_atom_site_refinement_flags
Br1 Br 0.11634(2) 0.58358(4) 0.657068(18) 0.03610(15) Uani 1 1 d .
N1 N 0.32944(18) 0.2870(3) 0.60131(14) 0.0297(5) Uani 1 1 d .
H11 H 0.4025 0.2701 0.6496 0.036 Uiso 1 1 calc R
H12 H 0.2801 0.3660 0.6280 0.036 Uiso 1 1 calc R
C2 C 0.3465(2) 0.4152(4) 0.51486(19) 0.0317(5) Uani 1 1 d .
H21 H 0.4047 0.3364 0.4893 0.038 Uiso 1 1 calc R
H22 H 0.3795 0.5641 0.5376 0.038 Uiso 1 1 calc R
C3 C 0.2252(2) 0.4395(4) 0.43103(19) 0.0324(6) Uani 1 1 d .
H31 H 0.1692 0.5296 0.4548 0.039 Uiso 1 1 calc R
H32 H 0.2382 0.5171 0.3739 0.039 Uiso 1 1 calc R
O1 O 0.5000 0.6178(5) 0.7500 0.0560(8) Uani 1 2 d SD
H1 H 0.541(3) 0.706(2) 0.725(3) 0.084 Uiso 1 1 d D

loop_
_atom_site_aniso_label
_atom_site_aniso_U_11
_atom_site_aniso_U_22
_atom_site_aniso_U_33
_atom_site_aniso_U_23
_atom_site_aniso_U_13
_atom_site_aniso_U_12
Br1 0.0342(2) 0.0451(2) 0.03092(19) -0.00066(10) 0.01307(12) 0.00833(10)
N1 0.0270(10) 0.0348(12) 0.0252(9) 0.0000(8) 0.0054(8) 0.0012(8)
C2 0.0301(13) 0.0327(13) 0.0333(13) 0.0006(10) 0.0113(10) -0.0035(10)
C3 0.0352(14) 0.0310(13) 0.0290(12) 0.0068(10) 0.0073(10) 0.0024(10)
O1 0.062(2) 0.0453(17) 0.066(2) 0.000 0.0270(17) 0.000

loop_
_atom_type_symbol
_atom_type_description
_atom_type_scat_dispersion_real
_atom_type_scat_dispersion_imag
_atom_type_scat_source
C C 0.0033 0.0016 'International Tables Vol C Tables 4.2.6.8 and 6.1.1.4'
H H 0.0000 0.0000 'International Tables Vol C Tables 4.2.6.8 and 6.1.1.4'
N N 0.0061 0.0033 'International Tables Vol C Tables 4.2.6.8 and 6.1.1.4'
O O 0.0106 0.0060 'International Tables Vol C Tables 4.2.6.8 and 6.1.1.4'
Br Br -0.2901 2.4595 'International Tables Vol C Tables 4.2.6.8 and 6.1.1.4'

loop_
_geom_angle_atom_site_label_1
_geom_angle_atom_site_label_2
_geom_angle_atom_site_label_3
_geom_angle
_geom_angle_site_symmetry_1
C3 N1 C2 111.31(19) 7_556
C3 N1 H11 109.4 7_556
C2 N1 H11 109.4 .
C3 N1 H12 109.4 7_556
C2 N1 H12 109.4 .
H11 N1 H12 108.0 .
N1 C2 C3 110.4(2) .
N1 C2 H21 109.6 .
C3 C2 H21 109.6 .
N1 C2 H22 109.6 .
C3 C2 H22 109.6 .
H21 C2 H22 108.1 .
N1 C3 C2 110.25(19) 7_556
N1 C3 H31 109.6 7_556
C2 C3 H31 109.6 .
N1 C3 H32 109.6 7_556
C2 C3 H32 109.6 .
H31 C3 H32 108.1 .

loop_
_geom_bond_atom_site_label_1
_geom_bond_atom_site_label_2
_geom_bond_distance
_geom_bond_site_symmetry_2
N1 C3 1.486(3) 7_556
N1 C2 1.487(3) .
N1 H11 0.9000 .
N1 H12 0.9000 .
C2 C3 1.516(3) .
C2 H21 0.9700 .
C2 H22 0.9700 .
C3 H31 0.9700 .
C3 H32 0.9700 .
O1 H1 0.845(7) .

loop_
_geom_hbond_atom_site_label_D
_geom_hbond_atom_site_label_H
_geom_hbond_atom_site_label_A
_geom_hbond_distance_DH
_geom_hbond_distance_HA
_geom_hbond_distance_DA
_geom_hbond_angle_DHA
_geom_hbond_site_symmetry_A
N1 H11 Br1 0.90 2.66 3.359(2) 135 3_545
N1 H11 Br1 0.90 2.98 3.442(2) 114 4_546
N1 H12 Br1 0.90 2.41 3.295(2) 166 .
O1 H1 Br1 0.85(1) 2.67(1) 3.481(2) 161(1) 3
N1 H11 O1 0.90 2.54 3.063(3) 118 .

loop_
_geom_torsion_atom_site_label_1
_geom_torsion_atom_site_label_2
_geom_torsion_atom_site_label_3
_geom_torsion_atom_site_label_4
_geom_torsion
_geom_torsion_site_symmetry_1
_geom_torsion_site_symmetry_4
C3 N1 C2 C3 57.2(3) 7_556 .
N1 C2 C3 N1 -56.6(3) . 7_556
